data_4305041
loop_
_publ_author_name
'Suribabu Jammi'
'Laxmidhar Rout'
'Prasenjit Saha'
'Vijay K. Akkilagunta'
'Sridhar Sanyasi'
'Tharmalingam Punniyamurthy'

_publ_section_title
;
Synthesis, Structure and Application of Chiral Copper(II) Coordination
Polymers for Asymmetric Acylation
;
_journal_name_full 'Inorganic Chemistry'
_journal_page_first 5093
_journal_page_last 5098
_journal_paper_doi 10.1021/ic800228c
_journal_volume 47
_journal_year 2008
_chemical_formula_sum 'C17 H22 Br Cu N O3'
_chemical_formula_weight 431.81
_chemical_name_systematic
; 
 ? 
;
_space_group_IT_number 4
_symmetry_cell_setting monoclinic
_symmetry_space_group_name_Hall 'P 2yb'
_symmetry_space_group_name_H-M 'P 1 21 1'
_atom_sites_solution_hydrogens geom
_atom_sites_solution_primary direct
_atom_sites_solution_secondary difmap
_audit_creation_method SHELXL-97
_cell_angle_alpha 90.00
_cell_angle_beta 113.928(4)
_cell_angle_gamma 90.00
_cell_formula_units_Z 2
_cell_length_a 11.6599(8)
_cell_length_b 7.2927(6)
_cell_length_c 12.0335(9)
_cell_measurement_temperature 296(2)
_cell_volume 935.29(13)
_computing_structure_refinement 'SHELXL-97 (Sheldrick, 1997)'
_computing_structure_solution 'SHELXS-97 (Sheldrick, 1990)'
_diffrn_ambient_temperature 296(2)
_diffrn_measured_fraction_theta_full 0.959
_diffrn_measured_fraction_theta_max 0.959
_diffrn_radiation_monochromator graphite
_diffrn_radiation_source 'fine-focus sealed tube'
_diffrn_radiation_type MoK\a
_diffrn_radiation_wavelength 0.71073
_diffrn_reflns_av_R_equivalents 0.0509
_diffrn_reflns_av_sigmaI/netI 0.0591
_diffrn_reflns_limit_h_max 15
_diffrn_reflns_limit_h_min -15
_diffrn_reflns_limit_k_max 8
_diffrn_reflns_limit_k_min -9
_diffrn_reflns_limit_l_max 16
_diffrn_reflns_limit_l_min -15
_diffrn_reflns_number 13981
_diffrn_reflns_theta_full 28.85
_diffrn_reflns_theta_max 28.85
_diffrn_reflns_theta_min 1.91
_exptl_absorpt_coefficient_mu 3.316
_exptl_crystal_density_diffrn 1.533
_exptl_crystal_density_method 'not measured'
_exptl_crystal_F_000 438
_refine_diff_density_max 4.663
_refine_diff_density_min -1.336
_refine_diff_density_rms 0.401
_refine_ls_abs_structure_details 'Flack H D (1983), Acta Cryst. A39, 876-881'
_refine_ls_abs_structure_Flack 0.00
_refine_ls_extinction_method none
_refine_ls_goodness_of_fit_ref 1.603
_refine_ls_hydrogen_treatment mixed
_refine_ls_matrix_type full
_refine_ls_number_parameters 208
_refine_ls_number_reflns 4139
_refine_ls_number_restraints 1
_refine_ls_restrained_S_all 1.603
_refine_ls_R_factor_all 0.1455
_refine_ls_R_factor_gt 0.1330
_refine_ls_shift/su_max 0.008
_refine_ls_shift/su_mean 0.002
_refine_ls_structure_factor_coef Fsqd
_refine_ls_weighting_details 'calc w=1/[\s^2^(Fo^2^)+(0.2000P)^2^+0.0000P] where P=(Fo^2^+2Fc^2^)/3'
_refine_ls_weighting_scheme calc
_refine_ls_wR_factor_gt 0.3769
_refine_ls_wR_factor_ref 0.3824
_reflns_number_gt 3317
_reflns_number_total 4139
_reflns_threshold_expression >2sigma(I)
_cod_data_source_file ic800228c-file001_3.cif
_cod_data_source_block lp-01-br
_cod_original_cell_volume 935.29(12)
_cod_database_code 4305041

loop_
_symmetry_equiv_pos_as_xyz
'x, y, z'
'-x, y+1/2, -z'

loop_
_atom_site_label
_atom_site_type_symbol
_atom_site_fract_x
_atom_site_fract_y
_atom_site_fract_z
_atom_site_U_iso_or_equiv
_atom_site_adp_type
_atom_site_occupancy
_atom_site_symmetry_multiplicity
_atom_site_calc_flag
_atom_site_refinement_flags
_atom_site_disorder_assembly
_atom_site_disorder_group
O3 O 0.4103(10) 0.9774(18) 1.0819(9) 0.046(3) Uani 1 1 d . . .
Cu1 Cu 0.36315(14) 0.8844(2) 0.91660(13) 0.0362(5) Uani 1 1 d . . .
Br1 Br -0.25904(14) 0.7712(2) 0.43691(16) 0.0553(6) Uani 1 1 d . . .
C3 C 0.1144(11) 0.982(2) 0.7538(10) 0.032(3) Uani 1 1 d . . .
C2 C 0.1155(12) 0.8388(19) 0.6681(11) 0.035(3) Uani 1 1 d . . .
C1 C 0.2293(13) 0.752(2) 0.6768(11) 0.036(3) Uani 1 1 d . . .
C4 C 0.0042(12) 0.789(2) 0.5712(12) 0.038(3) Uani 1 1 d . . .
C5 C -0.1065(12) 0.857(2) 0.5606(11) 0.038(3) Uani 1 1 d . . .
N1 N 0.3383(10) 0.773(2) 0.7638(9) 0.035(2) Uani 1 1 d . . .
O1 O 0.2109(9) 1.0176(15) 0.8508(8) 0.038(2) Uani 1 1 d . . .
C8 C -0.0060(14) 1.240(2) 0.8059(13) 0.041(3) Uani 1 1 d . . .
C7 C -0.1078(12) 1.010(2) 0.6352(12) 0.036(3) Uani 1 1 d . . .
C6 C -0.0038(13) 1.060(2) 0.7292(12) 0.035(3) Uani 1 1 d . . .
C9 C -0.138(2) 1.326(3) 0.756(2) 0.076(7) Uani 1 1 d . . .
C11 C 0.090(2) 1.375(3) 0.811(2) 0.072(5) Uani 1 1 d . . .
C10 C 0.020(2) 1.169(5) 0.9362(17) 0.084(7) Uani 1 1 d . . .
C14 C 0.455(2) 0.836(4) 0.5842(17) 0.073(7) Uani 1 1 d . . .
C12 C 0.4493(12) 0.676(2) 0.7645(11) 0.038(3) Uani 1 1 d . . .
C13 C 0.5331(17) 0.796(4) 0.7187(16) 0.063(6) Uani 1 1 d . . .
C16 C 0.561(3) 0.979(5) 0.790(3) 0.104(10) Uani 1 1 d . . .
O4 O 0.5005(10) 0.7061(17) 0.9802(8) 0.047(3) Uani 1 1 d . . .
C17 C 0.650(2) 0.685(4) 0.727(2) 0.087(9) Uani 1 1 d . . .
C18 C 0.4814(12) 1.116(2) 1.1026(12) 0.034(3) Uani 1 1 d . . .

loop_
_atom_site_aniso_label
_atom_site_aniso_U_11
_atom_site_aniso_U_22
_atom_site_aniso_U_33
_atom_site_aniso_U_23
_atom_site_aniso_U_13
_atom_site_aniso_U_12
O3 0.045(5) 0.054(7) 0.039(4) -0.011(5) 0.015(4) -0.012(5)
Cu1 0.0349(8) 0.0392(10) 0.0341(7) -0.0047(7) 0.0136(6) -0.0001(7)
Br1 0.0387(7) 0.0504(11) 0.0661(10) -0.0047(8) 0.0103(7) -0.0044(7)
C3 0.036(6) 0.038(8) 0.039(6) 0.003(5) 0.035(5) 0.004(5)
C2 0.037(6) 0.028(7) 0.037(6) -0.001(5) 0.011(5) 0.002(5)
C1 0.042(6) 0.033(8) 0.033(5) -0.002(5) 0.015(5) 0.000(6)
C4 0.038(6) 0.033(8) 0.041(6) 0.004(6) 0.013(5) -0.001(6)
C5 0.030(5) 0.046(9) 0.034(6) -0.005(6) 0.010(5) 0.000(6)
N1 0.036(5) 0.041(7) 0.034(5) 0.001(5) 0.018(4) 0.009(5)
O1 0.042(5) 0.033(6) 0.046(5) -0.012(4) 0.025(4) 0.008(4)
C8 0.055(8) 0.030(9) 0.062(8) -0.004(6) 0.049(7) -0.002(6)
C7 0.041(6) 0.027(7) 0.050(7) 0.008(6) 0.029(6) 0.010(6)
C6 0.044(7) 0.026(8) 0.051(7) 0.006(5) 0.036(6) 0.010(5)
C9 0.075(12) 0.054(14) 0.108(16) -0.032(11) 0.047(12) 0.021(9)
C11 0.093(14) 0.031(11) 0.102(14) -0.009(11) 0.049(12) -0.005(10)
C10 0.098(15) 0.12(2) 0.059(10) -0.004(12) 0.061(11) -0.002(16)
C14 0.072(11) 0.104(19) 0.061(9) 0.034(10) 0.046(9) 0.035(11)
C12 0.037(6) 0.040(8) 0.037(6) -0.001(5) 0.014(5) 0.017(6)
C13 0.053(9) 0.084(16) 0.051(8) 0.025(10) 0.019(8) 0.016(10)
C16 0.108(19) 0.10(2) 0.12(2) 0.001(17) 0.063(17) -0.051(18)
O4 0.045(5) 0.066(8) 0.032(4) 0.002(4) 0.018(4) 0.013(5)
C17 0.069(11) 0.13(2) 0.089(13) 0.049(15) 0.054(11) 0.047(14)
C18 0.034(6) 0.029(7) 0.045(6) -0.009(5) 0.022(5) 0.002(5)

loop_
_atom_type_symbol
_atom_type_description
_atom_type_scat_dispersion_real
_atom_type_scat_dispersion_imag
_atom_type_scat_source
C C 0.0033 0.0016 'International Tables Vol C Tables 4.2.6.8 and 6.1.1.4'
H H 0.0000 0.0000 'International Tables Vol C Tables 4.2.6.8 and 6.1.1.4'
N N 0.0061 0.0033 'International Tables Vol C Tables 4.2.6.8 and 6.1.1.4'
O O 0.0106 0.0060 'International Tables Vol C Tables 4.2.6.8 and 6.1.1.4'
Cu Cu 0.3201 1.2651 'International Tables Vol C Tables 4.2.6.8 and 6.1.1.4'
Br Br -0.2901 2.4595 'International Tables Vol C Tables 4.2.6.8 and 6.1.1.4'

loop_
_geom_angle_atom_site_label_1
_geom_angle_atom_site_label_2
_geom_angle_atom_site_label_3
_geom_angle
_geom_angle_site_symmetry_1
_geom_angle_site_symmetry_3
_geom_angle_publ_flag
C18 O3 Cu1 111.6(9) . . ?
O1 Cu1 N1 93.7(4) . . ?
O1 Cu1 O4 169.2(5) . . ?
N1 Cu1 O4 82.9(4) . . ?
O1 Cu1 O3 94.4(4) . . ?
N1 Cu1 O3 171.9(5) . . ?
O4 Cu1 O3 89.1(5) . . ?
O1 C3 C6 122.3(12) . . ?
O1 C3 C2 121.9(11) . . ?
C6 C3 C2 115.3(12) . . ?
C4 C2 C1 117.8(12) . . ?
C4 C2 C3 120.0(12) . . ?
C1 C2 C3 122.2(11) . . ?
N1 C1 C2 125.8(12) . . ?
C2 C4 C5 121.3(14) . . ?
C4 C5 C7 118.8(12) . . ?
C4 C5 Br1 120.9(11) . . ?
C7 C5 Br1 120.0(10) . . ?
C1 N1 C12 121.5(12) . . ?
C1 N1 Cu1 123.0(9) . . ?
C12 N1 Cu1 114.0(8) . . ?
C3 O1 Cu1 127.5(8) . . ?
C10 C8 C11 110.5(18) . . ?
C10 C8 C9 106.2(16) . . ?
C11 C8 C9 111.2(17) . . ?
C10 C8 C6 105.4(16) . . ?
C11 C8 C6 112.2(13) . . ?
C9 C8 C6 110.9(13) . . ?
C6 C7 C5 120.7(12) . . ?
C7 C6 C3 122.8(13) . . ?
C7 C6 C8 119.5(12) . . ?
C3 C6 C8 116.8(13) . . ?
C18 C12 N1 103.5(10) 2_647 . ?
C18 C12 C13 112.6(11) 2_647 . ?
N1 C12 C13 113.5(14) . . ?
C16 C13 C17 116(2) . . ?
C16 C13 C14 109(2) . . ?
C17 C13 C14 107.6(17) . . ?
C16 C13 C12 107.8(17) . . ?
C17 C13 C12 109.7(19) . . ?
C14 C13 C12 106.8(16) . . ?
C18 O4 Cu1 113.7(8) 2_647 . ?
O3 C18 O4 123.8(12) . 2_657 ?
O3 C18 C12 117.2(12) . 2_657 ?
O4 C18 C12 119.0(12) 2_657 2_657 ?

loop_
_geom_bond_atom_site_label_1
_geom_bond_atom_site_label_2
_geom_bond_distance
_geom_bond_site_symmetry_2
_geom_bond_publ_flag
O3 C18 1.268(19) . ?
O3 Cu1 1.957(10) . ?
Cu1 O1 1.893(10) . ?
Cu1 N1 1.922(11) . ?
Cu1 O4 1.962(11) . ?
Br1 C5 1.903(12) . ?
C3 O1 1.276(16) . ?
C3 C6 1.407(17) . ?
C3 C2 1.473(19) . ?
C2 C4 1.396(18) . ?
C2 C1 1.434(19) . ?
C1 N1 1.287(16) . ?
C4 C5 1.338(19) . ?
C5 C7 1.43(2) . ?
N1 C12 1.473(16) . ?
C8 C10 1.56(2) . ?
C8 C11 1.48(3) . ?
C8 C9 1.54(2) . ?
C8 C6 1.61(2) . ?
C7 C6 1.33(2) . ?
C14 C13 1.53(2) . ?
C12 C18 1.533(18) 2_647 ?
C12 C13 1.57(3) . ?
C13 C16 1.55(4) . ?
C13 C17 1.55(3) . ?
O4 C18 1.279(18) 2_647 ?
C18 O4 1.279(18) 2_657 ?
C18 C12 1.533(18) 2_657 ?
